data_7242127
loop_
_publ_author_name
'Mirzaei, Saber'
'Lindeman, Sergey V.'
'Wang, Denan'
'Mirzaei, M. Saeed'
'Timerghazin, Qadir K.'

_publ_section_title
;
 Conformational switch in the crystal states of a calix[4]arene
;
_journal_issue 9
_journal_name_full CrystEngComm
_journal_page_first 1906
_journal_page_last 1911
_journal_paper_doi 10.1039/D0CE01704C
_journal_volume 23
_journal_year 2021
_chemical_formula_moiety 'C56 H80 O8'
_chemical_formula_sum 'C56 H80 O8'
_chemical_formula_weight 881.20
_space_group_crystal_system triclinic
_space_group_IT_number 2
_space_group_name_Hall '-P 1'
_space_group_name_H-M_alt 'P -1'
_atom_sites_solution_hydrogens geom
_atom_sites_solution_primary direct
_audit_creation_date 2019-01-07
_audit_creation_method
;
Olex2 1.2
(compiled 2018.05.29 svn.r3508 for OlexSys, GUI svn.r5506)
;
_audit_update_record
;
2020-07-09 deposited with the CCDC.	2021-01-19 downloaded from the CCDC.
;
_cell_angle_alpha 104.714(2)
_cell_angle_beta 96.728(2)
_cell_angle_gamma 99.499(2)
_cell_formula_units_Z 2
_cell_length_a 12.6612(4)
_cell_length_b 14.1198(3)
_cell_length_c 15.7544(4)
_cell_measurement_reflns_used 17924
_cell_measurement_temperature 250.00(14)
_cell_measurement_theta_max 70.4950
_cell_measurement_theta_min 4.3370
_cell_volume 2649.14(13)
_computing_cell_refinement 'CrysAlisPro 1.171.39.46 (Rigaku OD, 2018)'
_computing_data_collection 'CrysAlisPro 1.171.39.46 (Rigaku OD, 2018)'
_computing_data_reduction 'CrysAlisPro 1.171.39.46 (Rigaku OD, 2018)'
_computing_molecular_graphics 'Olex2 (Dolomanov et al., 2009)'
_computing_publication_material 'Olex2 (Dolomanov et al., 2009)'
_computing_structure_refinement 'ShelXL (Sheldrick, 2015)'
_computing_structure_solution 'ShelXS (Sheldrick, 2008)'
_diffrn_ambient_environment N~2~
_diffrn_ambient_temperature 250.00(14)
_diffrn_detector 'CCD plate'
_diffrn_detector_area_resol_mean 10.3756
_diffrn_detector_type Atlas
_diffrn_measured_fraction_theta_full 0.987
_diffrn_measured_fraction_theta_max 0.987
_diffrn_measurement_details
;
List of Runs (angles in degrees, time in seconds):

  # Type    Start    End  Width  t~exp~   \w     \q     \k     \f   Frames
#--------------------------------------------------------------------------
  1  \w    -71.00  31.00   1.00    4.00    --  -42.46  57.00-150.00  102
  2  \w   -115.00 -14.00   1.00    4.00    --  -42.46 -57.00  60.00  101
  3  \w    -30.00  71.00   1.00    4.00    --   42.46 -57.00 -60.00  101
  4  \w     18.00 117.00   1.00    4.00    --   42.46  37.00-180.00   99
  5  \w      1.00  83.00   1.00    4.00    --   42.46 -99.00 -90.00   82
  6  \w     17.00 110.00   1.00   16.00    --  100.00 -94.00-180.00   93
  7  \w     17.00 110.00   1.00   16.00    --  100.00 -94.00   0.00   93
  8  \w     27.00 126.00   1.00   16.00    --  100.00 -45.00 -30.00   99
  9  \w     28.00 129.00   1.00   16.00    --  100.00 -61.00-150.00  101
 10  \w     18.00 153.00   1.00   16.00    --  100.00 -15.00-180.00  135
 11  \w     27.00 118.00   1.00   16.00    --  100.00-125.00 120.00   91
 12  \w     72.00 176.00   1.00   16.00    --  100.00  30.00-150.00  104
 13  \w     72.00 176.00   1.00   16.00    --  100.00  30.00-180.00  104
 14  \w     17.00 110.00   1.00   16.00    --  100.00 -94.00 120.00   93
 15  \w     94.00 173.00   1.00   16.00    --  100.00 125.00-120.00   79
 16  \w     27.00 118.00   1.00   16.00    --  100.00-125.00 -30.00   91
 17  \w     27.00 126.00   1.00   16.00    --  100.00 -45.00  90.00   99
 18  \w   -119.00 -10.00   1.00    4.00    --  -42.46 -77.00-120.00  109
 19  \w   -119.00 -10.00   1.00    4.00    --  -42.46 -77.00 150.00  109
 20  \w   -115.00 -14.00   1.00    4.00    --  -42.46 -57.00 -60.00  101
 21  \w   -119.00 -10.00   1.00    4.00    --  -42.46 -77.00  30.00  109
 22  \w     23.00  98.00   1.00    4.00    --   42.46-125.00  90.00   75
 23  \w     71.00 172.00   1.00   16.00    --  100.00  61.00  30.00  101
 24  \w     67.00 115.00   1.00   16.00    --  100.00  77.00 120.00   48
 25  \w     74.00 173.00   1.00   16.00    --  100.00  45.00 -30.00   99
 26  \w     71.00 172.00   1.00   16.00    --  100.00  61.00-150.00  101
 27  \w     71.00 172.00   1.00   16.00    --  100.00  61.00   0.00  101
 28  \w     71.00 172.00   1.00   16.00    --  100.00  61.00  90.00  101
 29  \w     74.00 173.00   1.00   16.00    --  100.00  45.00 -90.00   99
;
_diffrn_measurement_device 'four-circle diffractometer'
_diffrn_measurement_device_type 'SuperNova, Dual, Cu at home/near, Atlas'
_diffrn_measurement_method '\w scans'
_diffrn_orient_matrix_type 'CrysAlisPro convention (1999,Acta A55,543-557)'
_diffrn_orient_matrix_UB_11 -0.0205813000
_diffrn_orient_matrix_UB_12 -0.1128979000
_diffrn_orient_matrix_UB_13 -0.0084912000
_diffrn_orient_matrix_UB_21 -0.1069777000
_diffrn_orient_matrix_UB_22 0.0069559000
_diffrn_orient_matrix_UB_23 0.0365325000
_diffrn_orient_matrix_UB_31 -0.0615396000
_diffrn_orient_matrix_UB_32 -0.0218321000
_diffrn_orient_matrix_UB_33 -0.0954315000
_diffrn_radiation_monochromator mirror
_diffrn_radiation_probe x-ray
_diffrn_radiation_type CuK\a
_diffrn_radiation_wavelength 1.54184
_diffrn_reflns_av_R_equivalents 0.0194
_diffrn_reflns_av_unetI/netI 0.0116
_diffrn_reflns_Laue_measured_fraction_full 0.987
_diffrn_reflns_Laue_measured_fraction_max 0.987
_diffrn_reflns_limit_h_max 15
_diffrn_reflns_limit_h_min -15
_diffrn_reflns_limit_k_max 17
_diffrn_reflns_limit_k_min -17
_diffrn_reflns_limit_l_max 17
_diffrn_reflns_limit_l_min -19
_diffrn_reflns_number 48412
_diffrn_reflns_point_group_measured_fraction_full 0.987
_diffrn_reflns_point_group_measured_fraction_max 0.987
_diffrn_reflns_theta_full 70.596
_diffrn_reflns_theta_max 70.596
_diffrn_reflns_theta_min 3.590
_diffrn_source 'micro-focus sealed X-ray tube'
_diffrn_source_type 'SuperNova (Cu) X-ray Source'
_exptl_absorpt_coefficient_mu 0.568
_exptl_absorpt_correction_T_max 1.000
_exptl_absorpt_correction_T_min 0.257
_exptl_absorpt_correction_type gaussian
_exptl_absorpt_process_details
;
CrysAlisPro 1.171.39.46 (Rigaku Oxford Diffraction, 2018)
Numerical absorption correction based on gaussian integration over
			a multifaceted crystal model
Empirical absorption correction using spherical harmonics,
 implemented in SCALE3 ABSPACK scaling algorithm.
;
_exptl_crystal_colour colourless
_exptl_crystal_colour_primary colourless
_exptl_crystal_density_diffrn 1.105
_exptl_crystal_description block
_exptl_crystal_F_000 960
_exptl_crystal_size_max 0.463
_exptl_crystal_size_mid 0.398
_exptl_crystal_size_min 0.177
_refine_diff_density_max 0.395
_refine_diff_density_min -0.216
_refine_diff_density_rms 0.040
_refine_ls_extinction_coef 0.0019(5)
_refine_ls_extinction_expression Fc^*^=kFc[1+0.001xFc^2^\l^3^/sin(2\q)]^-1/4^
_refine_ls_extinction_method 'SHELXL-2018/1 (Sheldrick 2018)'
_refine_ls_goodness_of_fit_ref 1.065
_refine_ls_hydrogen_treatment constr
_refine_ls_matrix_type full
_refine_ls_number_parameters 636
_refine_ls_number_reflns 10031
_refine_ls_number_restraints 6
_refine_ls_restrained_S_all 1.066
_refine_ls_R_factor_all 0.0844
_refine_ls_R_factor_gt 0.0748
_refine_ls_shift/su_max 0.000
_refine_ls_shift/su_mean 0.000
_refine_ls_structure_factor_coef Fsqd
_refine_ls_weighting_details 'w=1/[\s^2^(Fo^2^)+(0.1570P)^2^+0.2860P] where P=(Fo^2^+2Fc^2^)/3'
_refine_ls_weighting_scheme calc
_refine_ls_wR_factor_gt 0.2460
_refine_ls_wR_factor_ref 0.2636
_reflns_Friedel_coverage 0.000
_reflns_number_gt 7913
_reflns_number_total 10031
_reflns_threshold_expression 'I > 2\s(I)'
_cod_data_source_file d0ce01704c2.cif
_cod_data_source_block kad1j
_cod_depositor_comments 'Adding full bibliography for 7242124--7242127.cif.'
_cod_original_cell_volume 2649.12(12)
_cod_database_code 7242127
_shelx_shelxl_version_number 2018/1
_chemical_oxdiff_formula 'C56 H80 O8'
_shelx_space_group_comment
;
The symmetry employed for this shelxl refinement is uniquely defined
by the following loop, which should always be used as a source of
symmetry information in preference to the above space-group names.
They are only intended as comments.
;
_reflns_odcompleteness_completeness 99.97
_reflns_odcompleteness_iscentric 1
_reflns_odcompleteness_theta 66.97
_olex2_refinement_description
;
1. Fixed Uiso
 At 1.2 times of:
  All C(H) groups, All C(H,H) groups, All C(H,H,H,H) groups
 At 1.5 times of:
  All C(H,H,H) groups
2. Restrained distances
 C54-C55 = C55-C56 = C54A-C55A = C55A-C56A
 1.54 with sigma of 0.02
 C54-C56 = C54A-C56A
 2.5 with sigma of 0.04
3. Uiso/Uaniso restraints and constraints
Uanis(C51) = Uanis(C51A)
Uanis(C52) = Uanis(C52A)
Uanis(C37) = Uanis(C37A)
Uanis(C38) = Uanis(C38A)
Uanis(C40) = Uanis(C40A)
Uanis(C41) = Uanis(C41A)
Uanis(C42) = Uanis(C42A)
Uanis(C34) = Uanis(C34A)
Uanis(C35) = Uanis(C35A)
Uanis(C54) = Uanis(C54A)
Uanis(C55) = Uanis(C55A)
4. Others
 Sof(H50C)=Sof(H50D)=Sof(C51A)=Sof(H51C)=Sof(H51D)=Sof(C52A)=Sof(H52D)=
 Sof(H52E)=Sof(H52F)=1-FVAR(1)
 Sof(H50A)=Sof(H50B)=Sof(C51)=Sof(H51A)=Sof(H51B)=Sof(C52)=Sof(H52A)=Sof(H52B)=
 Sof(H52C)=FVAR(1)
 Sof(H36C)=Sof(H36D)=Sof(C37A)=Sof(H37C)=Sof(H37D)=Sof(C38A)=Sof(H38D)=
 Sof(H38E)=Sof(H38F)=1-FVAR(2)
 Sof(H36A)=Sof(H36B)=Sof(C37)=Sof(H37A)=Sof(H37B)=Sof(C38)=Sof(H38A)=Sof(H38B)=
 Sof(H38C)=FVAR(2)
 Sof(C40A)=Sof(H40C)=Sof(H40D)=Sof(C41A)=Sof(H41C)=Sof(H41D)=Sof(C42A)=
 Sof(H42D)=Sof(H42E)=Sof(H42F)=1-FVAR(3)
 Sof(C40)=Sof(H40A)=Sof(H40B)=Sof(C41)=Sof(H41A)=Sof(H41B)=Sof(C42)=Sof(H42A)=
 Sof(H42B)=Sof(H42C)=FVAR(3)
 Sof(H33C)=Sof(H33D)=Sof(C34A)=Sof(H34C)=Sof(H34D)=Sof(C35A)=Sof(H35D)=
 Sof(H35E)=Sof(H35F)=1-FVAR(4)
 Sof(H33A)=Sof(H33B)=Sof(C34)=Sof(H34A)=Sof(H34B)=Sof(C35)=Sof(H35A)=Sof(H35B)=
 Sof(H35C)=FVAR(4)
 Sof(C54A)=Sof(H54C)=Sof(H54D)=Sof(C55A)=Sof(H55C)=Sof(H55D)=Sof(C56A)=
 Sof(H56D)=Sof(H56E)=Sof(H56F)=1-FVAR(5)
 Sof(C54)=Sof(H54A)=Sof(H54B)=Sof(C55)=Sof(H55A)=Sof(H55B)=Sof(C56)=Sof(H56A)=
 Sof(H56B)=Sof(H56C)=FVAR(5)
5.a Secondary CH2 refined with riding coordinates:
 C7(H7A,H7B), C14(H14A,H14B), C21(H21A,H21B), C28(H28A,H28B), C29(H29A,H29B),
 C30(H30A,H30B), C33(H33A,H33B), C33(H33C,H33D), C34(H34A,H34B), C34A(H34C,
 H34D), C36(H36A,H36B), C36(H36C,H36D), C37(H37A,H37B), C37A(H37C,H37D),
 C40(H40A,H40B), C40A(H40C,H40D), C41(H41A,H41B), C41A(H41C,H41D), C43(H43A,
 H43B), C44(H44A,H44B), C47(H47A,H47B), C48(H48A,H48B), C50(H50A,H50B),
 C50(H50C,H50D), C51(H51A,H51B), C51A(H51C,H51D), C54(H54A,H54B), C54A(H54C,
 H54D), C55(H55A,H55B), C55A(H55C,H55D)
5.b Aromatic/amide H refined with riding coordinates:
 C1(H1), C8(H8), C15(H15), C22(H22)
5.c Idealised Me refined with riding coordinates:
 C35(H35A,H35B,H35C), C35A(H35D,H35E,H35F), C38(H38A,H38B,H38C), C38A(H38D,
 H38E,H38F), C56(H56A,H56B,H56C), C56A(H56D,H56E,H56F)
5.d Idealised Me refined as rotating group:
 C31(H31A,H31B,H31C), C32(H32A,H32B,H32C), C39(H39A,H39B,H39C), C42(H42A,H42B,
 H42C), C42A(H42D,H42E,H42F), C45(H45A,H45B,H45C), C46(H46A,H46B,H46C),
 C49(H49A,H49B,H49C), C52(H52A,H52B,H52C), C52A(H52D,H52E,H52F), C53(H53A,H53B,
 H53C)
;
_olex2_date_sample_data_collection 2019-01-11
_olex2_date_sample_submission 2019-01-02
_olex2_submission_special_instructions 'No special instructions were received'
_oxdiff_exptl_absorpt_empirical_details
;
Empirical correction (ABSPACK) includes:
- Absorption correction using spherical harmonics
- Frame scaling
;
_oxdiff_exptl_absorpt_empirical_full_max 1.205
_oxdiff_exptl_absorpt_empirical_full_min 0.832

loop_
_space_group_symop_operation_xyz
'x, y, z'
'-x, -y, -z'

loop_
_atom_site_label
_atom_site_type_symbol
_atom_site_fract_x
_atom_site_fract_y
_atom_site_fract_z
_atom_site_U_iso_or_equiv
_atom_site_adp_type
_atom_site_occupancy
_atom_site_site_symmetry_order
_atom_site_calc_flag
_atom_site_refinement_flags_posn
_atom_site_refinement_flags_adp
_atom_site_refinement_flags_occupancy
_atom_site_disorder_assembly
_atom_site_disorder_group
O1 O 0.90496(15) 0.61092(14) 0.85728(13) 0.1138(6) Uani 1 1 d . . . . .
O2 O 0.75205(16) 0.90466(14) 0.92815(11) 0.1122(5) Uani 1 1 d . . . . .
O3 O 0.84084(17) 0.97595(13) 0.66086(13) 0.1228(6) Uani 1 1 d . . . . .
O4 O 0.59531(14) 0.87218(11) 0.38434(9) 0.0954(5) Uani 1 1 d . . . . .
O5 O 0.32858(11) 0.71553(11) 0.27392(11) 0.0944(4) Uani 1 1 d . . . . .
O6 O 0.51389(13) 0.44626(12) 0.18844(12) 0.1076(5) Uani 1 1 d . . . . .
O7 O 0.78601(16) 0.60061(13) 0.32090(11) 0.1116(5) Uani 1 1 d . . . . .
O8 O 0.99815(12) 0.68216(10) 0.61293(11) 0.1010(5) Uani 1 1 d . . . . .
C1 C 0.7618(2) 0.73355(16) 0.71641(14) 0.0927(6) Uani 1 1 d . . . . .
H1 H 0.734127 0.722116 0.655862 0.111 Uiso 1 1 calc R . . . .
C2 C 0.81684(19) 0.66540(15) 0.74159(15) 0.0876(5) Uani 1 1 d . . . . .
C3 C 0.85499(19) 0.68263(17) 0.83041(16) 0.0938(6) Uani 1 1 d . . . . .
C4 C 0.8374(2) 0.7628(2) 0.89511(16) 0.0985(6) Uani 1 1 d . . . . .
C5 C 0.7833(2) 0.83029(17) 0.86587(15) 0.0939(6) Uani 1 1 d . . . . .
C6 C 0.7460(2) 0.81776(16) 0.77705(14) 0.0913(6) Uani 1 1 d . . . . .
C7 C 0.6829(3) 0.8910(2) 0.74997(15) 0.1135(9) Uani 1 1 d . . . . .
H7A H 0.612731 0.882125 0.770458 0.136 Uiso 1 1 calc R . . . .
H7B H 0.722640 0.958973 0.781374 0.136 Uiso 1 1 calc R . . . .
C8 C 0.5635(2) 0.83211(15) 0.59997(14) 0.0895(6) Uani 1 1 d . . . . .
H8 H 0.510870 0.799814 0.626269 0.107 Uiso 1 1 calc R . . . .
C9 C 0.6620(2) 0.88252(15) 0.65190(14) 0.0918(6) Uani 1 1 d . . . . .
C10 C 0.7402(2) 0.92715(15) 0.61152(15) 0.0940(6) Uani 1 1 d . . . . .
C11 C 0.7177(2) 0.92780(14) 0.52262(15) 0.0916(6) Uani 1 1 d . . . . .
C12 C 0.61676(19) 0.87701(14) 0.47376(13) 0.0831(5) Uani 1 1 d . . . . .
C13 C 0.53889(18) 0.82713(14) 0.51087(14) 0.0840(5) Uani 1 1 d . . . . .
C14 C 0.43260(19) 0.76692(18) 0.45577(16) 0.0972(6) Uani 1 1 d . . . . .
H14A H 0.396588 0.809770 0.427060 0.117 Uiso 1 1 calc R . . . .
H14B H 0.385570 0.744534 0.495022 0.117 Uiso 1 1 calc R . . . .
C15 C 0.51503(16) 0.61608(15) 0.40571(15) 0.0870(5) Uani 1 1 d . . . . .
H15 H 0.548469 0.628955 0.465123 0.104 Uiso 1 1 calc R . . . .
C16 C 0.44604(16) 0.67661(15) 0.38501(15) 0.0843(5) Uani 1 1 d . . . . .
C17 C 0.39467(15) 0.65355(15) 0.29728(15) 0.0841(5) Uani 1 1 d . . . . .
C18 C 0.41312(17) 0.57522(17) 0.23098(16) 0.0909(6) Uani 1 1 d . . . . .
C19 C 0.48531(16) 0.51814(15) 0.25525(16) 0.0905(6) Uani 1 1 d . . . . .
C20 C 0.53642(16) 0.53707(15) 0.34168(17) 0.0893(6) Uani 1 1 d . . . . .
C21 C 0.61713(19) 0.47515(17) 0.36607(18) 0.1040(7) Uani 1 1 d . . . . .
H21A H 0.579777 0.424364 0.390677 0.125 Uiso 1 1 calc R . . . .
H21B H 0.640363 0.440099 0.311559 0.125 Uiso 1 1 calc R . . . .
C22 C 0.72978(17) 0.52773(14) 0.51857(16) 0.0872(6) Uani 1 1 d . . . . .
H22 H 0.673746 0.488014 0.535861 0.105 Uiso 1 1 calc R . . . .
C23 C 0.71670(16) 0.53441(14) 0.43215(15) 0.0858(6) Uani 1 1 d . . . . .
C24 C 0.79888(18) 0.59429(15) 0.40734(15) 0.0880(6) Uani 1 1 d . . . . .
C25 C 0.89501(18) 0.64241(15) 0.46617(17) 0.0914(6) Uani 1 1 d . . . . .
C26 C 0.90480(16) 0.63245(14) 0.55256(16) 0.0869(6) Uani 1 1 d . . . . .
C27 C 0.82129(17) 0.57667(14) 0.58074(15) 0.0850(5) Uani 1 1 d . . . . .
C28 C 0.8277(2) 0.57038(16) 0.67473(17) 0.1033(7) Uani 1 1 d . . . . .
H28A H 0.897400 0.553707 0.692851 0.124 Uiso 1 1 calc R . . . .
H28B H 0.770058 0.515624 0.676558 0.124 Uiso 1 1 calc R . . . .
C29 C 1.0204(3) 0.6389(3) 0.8749(3) 0.1441(12) Uani 1 1 d . . . . .
H29A H 1.043166 0.697045 0.927262 0.173 Uiso 1 1 calc R . . . .
H29B H 1.046364 0.657749 0.824060 0.173 Uiso 1 1 calc R . . . .
C30 C 1.0683(4) 0.5560(4) 0.8906(4) 0.215(3) Uani 1 1 d . . . . .
H30A H 1.034382 0.531607 0.935903 0.258 Uiso 1 1 calc R . . . .
H30B H 1.052345 0.501090 0.835542 0.258 Uiso 1 1 calc R . . . .
C31 C 1.1827(6) 0.5837(6) 0.9192(5) 0.286(4) Uani 1 1 d . . . . .
H31A H 1.218589 0.585754 0.868358 0.428 Uiso 1 1 calc GR . . . .
H31B H 1.206908 0.535057 0.946585 0.428 Uiso 1 1 calc GR . . . .
H31C H 1.200718 0.649195 0.962130 0.428 Uiso 1 1 calc GR . . . .
C32 C 0.8684(3) 0.7742(3) 0.99306(19) 0.1359(11) Uani 1 1 d . . . . .
H32A H 0.939753 0.817015 1.014834 0.204 Uiso 1 1 calc GR . . . .
H32B H 0.869876 0.708975 1.002257 0.204 Uiso 1 1 calc GR . . . .
H32C H 0.815628 0.803758 1.025115 0.204 Uiso 1 1 calc GR . . . .
C33 C 0.8304(3) 0.9893(3) 0.9609(3) 0.1392(11) Uani 1 1 d . . . . .
H33A H 0.844493 1.021745 0.914056 0.167 Uiso 0.648(9) 1 calc R . P A 1
H33B H 0.898179 0.974075 0.985565 0.167 Uiso 0.648(9) 1 calc R . P A 1
H33C H 0.869667 1.002409 0.913674 0.167 Uiso 0.352(9) 1 calc R . P A 2
H33D H 0.882460 0.981827 1.008655 0.167 Uiso 0.352(9) 1 calc R . P A 2
C34 C 0.7832(11) 1.0584(6) 1.0358(6) 0.164(3) Uani 0.648(9) 1 d . . P A 1
H34A H 0.767869 1.023763 1.080982 0.197 Uiso 0.648(9) 1 calc R . P A 1
H34B H 0.837533 1.119698 1.064743 0.197 Uiso 0.648(9) 1 calc R . P A 1
C34A C 0.770(2) 1.0817(13) 0.9992(13) 0.164(3) Uani 0.352(9) 1 d . . P A 2
H34C H 0.825023 1.143808 1.023450 0.197 Uiso 0.352(9) 1 calc R . P A 2
H34D H 0.720618 1.090208 0.950386 0.197 Uiso 0.352(9) 1 calc R . P A 2
C35 C 0.6878(13) 1.0834(9) 1.0014(9) 0.254(5) Uani 0.648(9) 1 d . . P A 1
H35A H 0.632003 1.023253 0.976908 0.381 Uiso 0.648(9) 1 calc R . P A 1
H35B H 0.701990 1.115116 0.954895 0.381 Uiso 0.648(9) 1 calc R . P A 1
H35C H 0.663399 1.129127 1.048584 0.381 Uiso 0.648(9) 1 calc R . P A 1
C35A C 0.706(2) 1.0615(17) 1.0730(16) 0.254(5) Uani 0.352(9) 1 d . . P A 2
H35D H 0.755950 1.056752 1.122677 0.381 Uiso 0.352(9) 1 calc R . P A 2
H35E H 0.653184 0.999291 1.049347 0.381 Uiso 0.352(9) 1 calc R . P A 2
H35F H 0.669012 1.115927 1.093039 0.381 Uiso 0.352(9) 1 calc R . P A 2
C36 C 0.9271(3) 0.9197(2) 0.6465(2) 0.1306(10) Uani 1 1 d . . . . .
H36A H 0.927678 0.895542 0.582486 0.157 Uiso 0.561(5) 1 calc R . P B 1
H36B H 0.912909 0.861340 0.669521 0.157 Uiso 0.561(5) 1 calc R . P B 1
H36C H 0.966417 0.937975 0.601100 0.157 Uiso 0.439(5) 1 calc R . P B 2
H36D H 0.896353 0.847739 0.626132 0.157 Uiso 0.439(5) 1 calc R . P B 2
C37 C 1.0376(5) 0.9842(5) 0.6927(5) 0.1358(15) Uani 0.561(5) 1 d . . P B 1
H37A H 1.094555 0.946875 0.676970 0.163 Uiso 0.561(5) 1 calc R . P B 1
H37B H 1.050092 1.044253 0.671923 0.163 Uiso 0.561(5) 1 calc R . P B 1
C37A C 1.0064(7) 0.9460(7) 0.7378(6) 0.1358(15) Uani 0.439(5) 1 d . . P B 2
H37C H 0.965693 0.941182 0.786291 0.163 Uiso 0.439(5) 1 calc R . P B 2
H37D H 1.057803 0.900950 0.734957 0.163 Uiso 0.439(5) 1 calc R . P B 2
C38 C 1.0441(12) 1.0136(12) 0.7897(7) 0.193(5) Uani 0.561(5) 1 d . . P B 1
H38A H 1.033456 0.954299 0.810497 0.289 Uiso 0.561(5) 1 calc R . P B 1
H38B H 0.988261 1.051189 0.805386 0.289 Uiso 0.561(5) 1 calc R . P B 1
H38C H 1.114989 1.054920 0.817236 0.289 Uiso 0.561(5) 1 calc R . P B 1
C38A C 1.0629(16) 1.0488(16) 0.7508(9) 0.193(5) Uani 0.439(5) 1 d . . P B 2
H38D H 1.010318 1.091629 0.751167 0.289 Uiso 0.439(5) 1 calc R . P B 2
H38E H 1.103635 1.051644 0.702753 0.289 Uiso 0.439(5) 1 calc R . P B 2
H38F H 1.112299 1.071412 0.807142 0.289 Uiso 0.439(5) 1 calc R . P B 2
C39 C 0.8003(3) 0.9830(2) 0.4805(2) 0.1279(10) Uani 1 1 d . . . . .
H39A H 0.762893 1.005032 0.434029 0.192 Uiso 1 1 calc GR . . . .
H39B H 0.846429 0.938693 0.455111 0.192 Uiso 1 1 calc GR . . . .
H39C H 0.844486 1.040611 0.525518 0.192 Uiso 1 1 calc GR . . . .
C40 C 0.5304(19) 0.9358(8) 0.3596(12) 0.113(3) Uani 0.550(4) 1 d . . P C 1
H40A H 0.568261 1.005293 0.386787 0.135 Uiso 0.550(4) 1 calc R . P C 1
H40B H 0.462495 0.926101 0.383357 0.135 Uiso 0.550(4) 1 calc R . P C 1
C40A C 0.559(2) 0.9669(10) 0.3732(16) 0.113(3) Uani 0.450(4) 1 d . . P C 2
H40C H 0.603370 1.026153 0.417503 0.135 Uiso 0.450(4) 1 calc R . P C 2
H40D H 0.482648 0.963943 0.380440 0.135 Uiso 0.450(4) 1 calc R . P C 2
C41 C 0.5045(5) 0.9190(4) 0.2636(4) 0.1080(12) Uani 0.550(4) 1 d . . P C 1
H41A H 0.453568 0.960823 0.251045 0.130 Uiso 0.550(4) 1 calc R . P C 1
H41B H 0.468816 0.848910 0.235820 0.130 Uiso 0.550(4) 1 calc R . P C 1
C41A C 0.5734(6) 0.9712(5) 0.2784(5) 0.1080(12) Uani 0.450(4) 1 d . . P C 2
H41C H 0.552124 1.031782 0.268781 0.130 Uiso 0.450(4) 1 calc R . P C 2
H41D H 0.650436 0.976056 0.273468 0.130 Uiso 0.450(4) 1 calc R . P C 2
C42 C 0.6047(8) 0.9428(6) 0.2230(5) 0.166(2) Uani 0.550(4) 1 d . . P C 1
H42A H 0.629678 1.014737 0.238392 0.249 Uiso 0.550(4) 1 calc GR . P C 1
H42B H 0.587234 0.916112 0.158775 0.249 Uiso 0.550(4) 1 calc GR . P C 1
H42C H 0.661495 0.912892 0.245789 0.249 Uiso 0.550(4) 1 calc GR . P C 1
C42A C 0.5104(10) 0.8851(8) 0.2093(6) 0.166(2) Uani 0.450(4) 1 d . . P C 2
H42D H 0.539399 0.826285 0.211953 0.249 Uiso 0.450(4) 1 calc GR . P C 2
H42E H 0.514404 0.896709 0.151534 0.249 Uiso 0.450(4) 1 calc GR . P C 2
H42F H 0.435282 0.874734 0.218114 0.249 Uiso 0.450(4) 1 calc GR . P C 2
C43 C 0.21719(19) 0.6892(2) 0.2832(2) 0.1118(8) Uani 1 1 d . . . . .
H43A H 0.212258 0.687634 0.344455 0.134 Uiso 1 1 calc R . . . .
H43B H 0.184223 0.622674 0.243246 0.134 Uiso 1 1 calc R . . . .
C44 C 0.1588(3) 0.7655(3) 0.2603(3) 0.1308(10) Uani 1 1 d . . . . .
H44A H 0.083488 0.750393 0.269963 0.157 Uiso 1 1 calc R . . . .
H44B H 0.193063 0.831462 0.300510 0.157 Uiso 1 1 calc R . . . .
C45 C 0.1586(4) 0.7693(4) 0.1673(3) 0.1658(15) Uani 1 1 d . . . . .
H45A H 0.117746 0.818389 0.155838 0.249 Uiso 1 1 calc GR . . . .
H45B H 0.125312 0.704089 0.126970 0.249 Uiso 1 1 calc GR . . . .
H45C H 0.232749 0.787913 0.158041 0.249 Uiso 1 1 calc GR . . . .
C46 C 0.3609(2) 0.5552(2) 0.13501(19) 0.1213(9) Uani 1 1 d . . . . .
H46A H 0.351669 0.617742 0.123246 0.182 Uiso 1 1 calc GR . . . .
H46B H 0.290619 0.510740 0.124196 0.182 Uiso 1 1 calc GR . . . .
H46C H 0.407044 0.524176 0.096053 0.182 Uiso 1 1 calc GR . . . .
C47 C 0.4537(2) 0.3475(2) 0.1754(3) 0.1338(11) Uani 1 1 d . . . . .
H47A H 0.377429 0.342781 0.151590 0.161 Uiso 1 1 calc R . . . .
H47B H 0.457169 0.330607 0.232186 0.161 Uiso 1 1 calc R . . . .
C48 C 0.5032(3) 0.2765(3) 0.1107(4) 0.1758(19) Uani 1 1 d . . . . .
H48A H 0.579960 0.283345 0.134603 0.211 Uiso 1 1 calc R . . . .
H48B H 0.466334 0.207661 0.103841 0.211 Uiso 1 1 calc R . . . .
C49 C 0.4948(7) 0.2951(5) 0.0281(4) 0.239(3) Uani 1 1 d . . . . .
H49A H 0.425506 0.313263 0.014300 0.359 Uiso 1 1 calc GR . . . .
H49B H 0.499907 0.235554 -0.016944 0.359 Uiso 1 1 calc GR . . . .
H49C H 0.553218 0.349608 0.029202 0.359 Uiso 1 1 calc GR . . . .
C50 C 0.7527(3) 0.6908(2) 0.3104(2) 0.1260(9) Uani 1 1 d . . . . .
H50A H 0.796610 0.748954 0.356327 0.151 Uiso 0.713(7) 1 calc R . P D 1
H50B H 0.676371 0.687476 0.317445 0.151 Uiso 0.713(7) 1 calc R . P D 1
H50C H 0.696339 0.706710 0.346243 0.151 Uiso 0.287(7) 1 calc R . P D 2
H50D H 0.814550 0.747448 0.328744 0.151 Uiso 0.287(7) 1 calc R . P D 2
C51 C 0.7672(6) 0.7018(5) 0.2176(4) 0.1423(18) Uani 0.713(7) 1 d . . P D 1
H51A H 0.764289 0.770654 0.217301 0.171 Uiso 0.713(7) 1 calc R . P D 1
H51B H 0.839610 0.690979 0.207094 0.171 Uiso 0.713(7) 1 calc R . P D 1
C51A C 0.7108(15) 0.6690(16) 0.2167(13) 0.1423(18) Uani 0.287(7) 1 d . . P D 2
H51C H 0.662895 0.714323 0.206599 0.171 Uiso 0.287(7) 1 calc R . P D 2
H51D H 0.669924 0.599997 0.193383 0.171 Uiso 0.287(7) 1 calc R . P D 2
C52 C 0.6901(6) 0.6364(7) 0.1471(6) 0.191(3) Uani 0.713(7) 1 d . . P D 1
H52A H 0.702925 0.650896 0.091751 0.287 Uiso 0.713(7) 1 calc GR . P D 1
H52B H 0.617756 0.645244 0.157275 0.287 Uiso 0.713(7) 1 calc GR . P D 1
H52C H 0.696131 0.567994 0.143466 0.287 Uiso 0.713(7) 1 calc GR . P D 1
C52A C 0.8094(15) 0.6843(18) 0.1722(15) 0.191(3) Uani 0.287(7) 1 d . . P D 2
H52D H 0.845309 0.628164 0.168788 0.287 Uiso 0.287(7) 1 calc GR . P D 2
H52E H 0.859202 0.745501 0.206695 0.287 Uiso 0.287(7) 1 calc GR . P D 2
H52F H 0.786841 0.689012 0.112707 0.287 Uiso 0.287(7) 1 calc GR . P D 2
C53 C 0.9871(3) 0.7014(2) 0.4371(2) 0.1333(11) Uani 1 1 d . . . . .
H53A H 0.991331 0.772313 0.463013 0.200 Uiso 1 1 calc GR . . . .
H53B H 0.974658 0.686377 0.372710 0.200 Uiso 1 1 calc GR . . . .
H53C H 1.054747 0.683661 0.456811 0.200 Uiso 1 1 calc GR . . . .
C54 C 1.0750(3) 0.6184(3) 0.6246(3) 0.0949(11) Uani 0.704(5) 1 d D . P E 1
H54A H 1.094015 0.586431 0.567145 0.114 Uiso 0.704(5) 1 calc R . P E 1
H54B H 1.043095 0.566003 0.650014 0.114 Uiso 0.704(5) 1 calc R . P E 1
C54A C 1.1004(7) 0.6411(7) 0.5863(8) 0.0949(11) Uani 0.296(5) 1 d D . P E 2
H54C H 1.103117 0.580996 0.606062 0.114 Uiso 0.296(5) 1 calc R . P E 2
H54D H 1.093739 0.621871 0.521265 0.114 Uiso 0.296(5) 1 calc R . P E 2
C55 C 1.1742(3) 0.6835(3) 0.6863(3) 0.1193(14) Uani 0.704(5) 1 d D . P E 1
H55A H 1.152074 0.721332 0.740239 0.143 Uiso 0.704(5) 1 calc R . P E 1
H55B H 1.221277 0.640785 0.703912 0.143 Uiso 0.704(5) 1 calc R . P E 1
C55A C 1.2048(8) 0.7166(9) 0.6261(10) 0.1193(14) Uani 0.296(5) 1 d D . P E 2
H55C H 1.265822 0.684427 0.611562 0.143 Uiso 0.296(5) 1 calc R . P E 2
H55D H 1.206911 0.771201 0.598038 0.143 Uiso 0.296(5) 1 calc R . P E 2
C56 C 1.2371(5) 0.7544(6) 0.6471(6) 0.169(3) Uani 0.704(5) 1 d D . P E 1
H56A H 1.192217 0.799199 0.632143 0.254 Uiso 0.704(5) 1 calc R . P E 1
H56B H 1.259539 0.717651 0.593758 0.254 Uiso 0.704(5) 1 calc R . P E 1
H56C H 1.300755 0.793028 0.689826 0.254 Uiso 0.704(5) 1 calc R . P E 1
C56A C 1.2201(10) 0.7595(10) 0.7236(9) 0.145(5) Uani 0.296(5) 1 d D . P E 2
H56D H 1.216224 0.706006 0.752170 0.218 Uiso 0.296(5) 1 calc R . P E 2
H56E H 1.163497 0.796426 0.738519 0.218 Uiso 0.296(5) 1 calc R . P E 2
H56F H 1.290487 0.804157 0.744058 0.218 Uiso 0.296(5) 1 calc R . P E 2

loop_
_atom_site_aniso_label
_atom_site_aniso_U_11
_atom_site_aniso_U_22
_atom_site_aniso_U_33
_atom_site_aniso_U_23
_atom_site_aniso_U_13
_atom_site_aniso_U_12
O1 0.1153(12) 0.1075(11) 0.1313(13) 0.0543(10) 0.0043(10) 0.0362(9)
O2 0.1310(13) 0.1106(12) 0.0924(10) 0.0148(9) 0.0204(9) 0.0371(11)
O3 0.1422(15) 0.0855(10) 0.1166(13) -0.0081(9) -0.0053(11) 0.0317(10)
O4 0.1384(12) 0.0848(8) 0.0791(8) 0.0248(7) 0.0293(8) 0.0571(8)
O5 0.0839(8) 0.0877(9) 0.1200(11) 0.0382(8) 0.0179(7) 0.0263(7)
O6 0.0883(9) 0.0874(9) 0.1232(12) -0.0118(8) 0.0190(8) 0.0148(7)
O7 0.1443(14) 0.0997(11) 0.0936(11) 0.0124(8) 0.0324(10) 0.0469(10)
O8 0.0835(8) 0.0743(8) 0.1274(12) -0.0093(8) 0.0061(8) 0.0334(7)
C1 0.1255(17) 0.0838(12) 0.0803(12) 0.0242(10) 0.0200(11) 0.0493(12)
C2 0.1041(14) 0.0779(11) 0.0923(13) 0.0313(10) 0.0215(11) 0.0355(10)
C3 0.0971(14) 0.0895(13) 0.1050(16) 0.0403(12) 0.0119(11) 0.0306(11)
C4 0.1045(15) 0.1071(15) 0.0879(14) 0.0330(12) 0.0098(11) 0.0282(13)
C5 0.1107(15) 0.0921(13) 0.0812(13) 0.0181(10) 0.0191(11) 0.0346(12)
C6 0.1208(16) 0.0858(12) 0.0790(12) 0.0249(10) 0.0241(11) 0.0455(12)
C7 0.174(2) 0.1020(15) 0.0800(13) 0.0195(11) 0.0244(14) 0.0794(17)
C8 0.1231(17) 0.0771(11) 0.0875(13) 0.0259(10) 0.0381(12) 0.0547(12)
C9 0.1362(18) 0.0732(11) 0.0777(12) 0.0162(9) 0.0234(12) 0.0577(12)
C10 0.1262(17) 0.0648(10) 0.0882(13) 0.0067(9) 0.0109(12) 0.0391(11)
C11 0.1235(17) 0.0626(10) 0.0921(14) 0.0163(9) 0.0251(12) 0.0317(11)
C12 0.1192(15) 0.0651(9) 0.0759(11) 0.0186(8) 0.0253(10) 0.0442(10)
C13 0.1061(14) 0.0721(10) 0.0851(12) 0.0170(9) 0.0274(10) 0.0498(10)
C14 0.0981(14) 0.0959(14) 0.1066(15) 0.0196(12) 0.0286(12) 0.0504(12)
C15 0.0816(11) 0.0807(11) 0.0981(14) 0.0131(10) 0.0164(10) 0.0329(9)
C16 0.0760(10) 0.0774(11) 0.1039(15) 0.0200(10) 0.0252(10) 0.0289(9)
C17 0.0725(10) 0.0754(10) 0.1059(15) 0.0232(10) 0.0176(10) 0.0203(8)
C18 0.0765(11) 0.0871(12) 0.1024(15) 0.0162(11) 0.0148(10) 0.0139(9)
C19 0.0730(11) 0.0761(11) 0.1089(15) 0.0006(10) 0.0162(10) 0.0165(9)
C20 0.0751(11) 0.0721(10) 0.1142(16) 0.0078(10) 0.0155(10) 0.0250(9)
C21 0.0918(14) 0.0777(12) 0.1287(19) -0.0022(12) 0.0051(12) 0.0367(11)
C22 0.0855(12) 0.0640(10) 0.1162(16) 0.0182(10) 0.0251(11) 0.0314(9)
C23 0.0803(11) 0.0670(10) 0.1075(15) 0.0066(9) 0.0171(10) 0.0344(9)
C24 0.0991(14) 0.0727(11) 0.0943(14) 0.0089(9) 0.0287(11) 0.0369(10)
C25 0.0871(12) 0.0735(11) 0.1111(16) 0.0067(10) 0.0337(11) 0.0270(9)
C26 0.0845(12) 0.0651(10) 0.1055(15) 0.0012(9) 0.0155(10) 0.0355(9)
C27 0.0914(12) 0.0619(9) 0.1059(14) 0.0164(9) 0.0197(11) 0.0359(9)
C28 0.1294(18) 0.0756(12) 0.1176(17) 0.0328(12) 0.0195(14) 0.0475(12)
C29 0.119(2) 0.133(2) 0.182(3) 0.047(2) -0.002(2) 0.0421(19)
C30 0.142(3) 0.202(5) 0.309(7) 0.080(5) -0.024(4) 0.086(3)
C31 0.253(7) 0.294(8) 0.276(8) 0.008(6) -0.060(6) 0.146(7)
C32 0.157(3) 0.159(3) 0.0988(18) 0.0417(18) 0.0047(17) 0.053(2)
C33 0.140(2) 0.120(2) 0.152(3) 0.033(2) 0.028(2) 0.014(2)
C34 0.251(7) 0.100(4) 0.135(7) 0.008(3) 0.059(7) 0.040(4)
C34A 0.251(7) 0.100(4) 0.135(7) 0.008(3) 0.059(7) 0.040(4)
C35 0.344(13) 0.241(9) 0.204(9) 0.019(8) 0.080(11) 0.177(10)
C35A 0.344(13) 0.241(9) 0.204(9) 0.019(8) 0.080(11) 0.177(10)
C36 0.120(2) 0.1052(18) 0.148(2) 0.0007(17) 0.0030(18) 0.0374(16)
C37 0.137(4) 0.141(4) 0.127(4) 0.032(3) 0.033(3) 0.021(3)
C37A 0.137(4) 0.141(4) 0.127(4) 0.032(3) 0.033(3) 0.021(3)
C38 0.188(7) 0.231(12) 0.113(8) -0.017(7) 0.013(6) 0.027(7)
C38A 0.188(7) 0.231(12) 0.113(8) -0.017(7) 0.013(6) 0.027(7)
C39 0.155(3) 0.0922(16) 0.136(2) 0.0324(16) 0.0413(19) 0.0100(16)
C40 0.181(11) 0.088(7) 0.093(5) 0.032(5) 0.034(6) 0.076(7)
C40A 0.181(11) 0.088(7) 0.093(5) 0.032(5) 0.034(6) 0.076(7)
C41 0.140(4) 0.093(3) 0.103(3) 0.036(3) 0.026(3) 0.040(2)
C41A 0.140(4) 0.093(3) 0.103(3) 0.036(3) 0.026(3) 0.040(2)
C42 0.217(7) 0.150(5) 0.117(4) 0.038(4) 0.040(4) -0.011(4)
C42A 0.217(7) 0.150(5) 0.117(4) 0.038(4) 0.040(4) -0.011(4)
C43 0.0818(13) 0.1211(18) 0.156(2) 0.0676(17) 0.0245(13) 0.0372(12)
C44 0.1145(19) 0.135(2) 0.178(3) 0.076(2) 0.0387(19) 0.0601(17)
C45 0.174(3) 0.183(4) 0.173(3) 0.088(3) 0.016(3) 0.079(3)
C46 0.1166(19) 0.124(2) 0.1096(19) 0.0121(15) 0.0021(15) 0.0289(16)
C47 0.0962(16) 0.0937(16) 0.176(3) -0.0171(17) 0.0247(17) 0.0044(13)
C48 0.148(3) 0.116(2) 0.211(5) -0.044(3) 0.045(3) 0.010(2)
C49 0.347(9) 0.186(5) 0.148(4) -0.008(4) 0.038(5) 0.038(5)
C50 0.162(3) 0.1109(19) 0.120(2) 0.0362(16) 0.0392(19) 0.0511(18)
C51 0.139(5) 0.175(5) 0.135(3) 0.065(4) 0.051(5) 0.041(4)
C51A 0.139(5) 0.175(5) 0.135(3) 0.065(4) 0.051(5) 0.041(4)
C52 0.163(5) 0.246(8) 0.171(6) 0.088(6) 0.028(5) 0.014(5)
C52A 0.163(5) 0.246(8) 0.171(6) 0.088(6) 0.028(5) 0.014(5)
C53 0.116(2) 0.129(2) 0.145(2) 0.0142(18) 0.0591(18) 0.0100(17)
C54 0.0777(18) 0.0819(18) 0.119(3) 0.0039(17) 0.0230(16) 0.0328(15)
C54A 0.0777(18) 0.0819(18) 0.119(3) 0.0039(17) 0.0230(16) 0.0328(15)
C55 0.0781(19) 0.106(3) 0.156(4) -0.003(2) 0.018(2) 0.0325(19)
C55A 0.0781(19) 0.106(3) 0.156(4) -0.003(2) 0.018(2) 0.0325(19)
C56 0.107(4) 0.167(6) 0.204(7) 0.012(5) 0.045(4) -0.009(3)
C56A 0.108(7) 0.116(8) 0.187(13) 0.031(9) -0.010(8) 0.001(6)

loop_
_atom_type_symbol
_atom_type_description
_atom_type_scat_dispersion_real
_atom_type_scat_dispersion_imag
_atom_type_scat_source
C C 0.0181 0.0091 'International Tables Vol C Tables 4.2.6.8 and 6.1.1.4'
H H 0.0000 0.0000 'International Tables Vol C Tables 4.2.6.8 and 6.1.1.4'
O O 0.0492 0.0322 'International Tables Vol C Tables 4.2.6.8 and 6.1.1.4'

loop_
_exptl_crystal_face_index_h
_exptl_crystal_face_index_k
_exptl_crystal_face_index_l
_exptl_crystal_face_perp_dist
3 4 -9 0.0650
-7 -3 0 0.1529
-2 -1 -8 0.0783
0 0 10 0.0819
4 -8 4 0.1666
-6 2 7 0.1515
-8 -1 4 0.1478
7 -2 -6 0.1471
-6 8 -3 0.2491
-1 7 4 0.1971

loop_
_geom_angle_atom_site_label_1
_geom_angle_atom_site_label_2
_geom_angle_atom_site_label_3
_geom_angle
_geom_angle_site_symmetry_1
_geom_angle_site_symmetry_3
_geom_angle_publ_flag
C3 O1 C29 113.0(2) . . ?
C33 O2 C5 113.4(2) . . ?
C10 O3 C36 114.70(18) . . ?
C12 O4 C40 117.8(8) . . ?
C12 O4 C40A 110.2(9) . . ?
C17 O5 C43 114.91(16) . . ?
C19 O6 C47 113.78(19) . . ?
C24 O7 C50 114.28(17) . . ?
C26 O8 C54 113.58(18) . . ?
C26 O8 C54A 112.1(4) . . ?
C2 C1 H1 118.8 . . ?
C6 C1 H1 118.8 . . ?
C6 C1 C2 122.4(2) . . ?
C1 C2 C28 121.6(2) . . ?
C3 C2 C1 117.8(2) . . ?
C3 C2 C28 120.40(18) . . ?
C2 C3 O1 118.3(2) . . ?
C2 C3 C4 122.69(19) . . ?
C4 C3 O1 118.7(2) . . ?
C3 C4 C5 117.0(2) . . ?
C3 C4 C32 122.0(2) . . ?
C5 C4 C32 120.9(2) . . ?
O2 C5 C4 119.1(2) . . ?
C6 C5 O2 117.86(19) . . ?
C6 C5 C4 122.4(2) . . ?
C1 C6 C7 122.54(19) . . ?
C5 C6 C1 117.48(19) . . ?
C5 C6 C7 119.82(18) . . ?
C6 C7 H7A 108.2 . . ?
C6 C7 H7B 108.2 . . ?
H7A C7 H7B 107.4 . . ?
C9 C7 C6 116.21(17) . . ?
C9 C7 H7A 108.2 . . ?
C9 C7 H7B 108.2 . . ?
C9 C8 H8 118.6 . . ?
C9 C8 C13 122.7(2) . . ?
C13 C8 H8 118.6 . . ?
C8 C9 C7 120.9(2) . . ?
C8 C9 C10 118.0(2) . . ?
C10 C9 C7 121.1(3) . . ?
O3 C10 C9 119.6(2) . . ?
O3 C10 C11 119.0(2) . . ?
C9 C10 C11 121.4(2) . . ?
C10 C11 C39 121.3(3) . . ?
C12 C11 C10 118.1(2) . . ?
C12 C11 C39 120.6(2) . . ?
O4 C12 C11 118.9(2) . . ?
O4 C12 C13 119.2(2) . . ?
C13 C12 C11 121.88(19) . . ?
C8 C13 C12 117.7(2) . . ?
C8 C13 C14 120.9(2) . . ?
C12 C13 C14 121.4(2) . . ?
C13 C14 H14A 109.0 . . ?
C13 C14 H14B 109.0 . . ?
C13 C14 C16 112.83(16) . . ?
H14A C14 H14B 107.8 . . ?
C16 C14 H14A 109.0 . . ?
C16 C14 H14B 109.0 . . ?
C16 C15 H15 118.9 . . ?
C16 C15 C20 122.2(2) . . ?
C20 C15 H15 118.9 . . ?
C15 C16 C14 120.1(2) . . ?
C15 C16 C17 117.60(18) . . ?
C17 C16 C14 122.19(18) . . ?
C16 C17 O5 118.77(18) . . ?
C18 C17 O5 118.8(2) . . ?
C18 C17 C16 122.28(19) . . ?
C17 C18 C19 117.6(2) . . ?
C17 C18 C46 121.2(2) . . ?
C19 C18 C46 121.1(2) . . ?
O6 C19 C18 118.5(2) . . ?
C20 C19 O6 119.15(19) . . ?
C20 C19 C18 122.06(19) . . ?
C15 C20 C21 120.8(2) . . ?
C19 C20 C15 118.15(19) . . ?
C19 C20 C21 121.03(19) . . ?
C20 C21 H21A 108.6 . . ?
C20 C21 H21B 108.6 . . ?
H21A C21 H21B 107.5 . . ?
C23 C21 C20 114.80(17) . . ?
C23 C21 H21A 108.6 . . ?
C23 C21 H21B 108.6 . . ?
C23 C22 H22 118.5 . . ?
C27 C22 H22 118.5 . . ?
C27 C22 C23 123.1(2) . . ?
C22 C23 C21 120.5(2) . . ?
C22 C23 C24 118.3(2) . . ?
C24 C23 C21 121.2(2) . . ?
O7 C24 C23 118.2(2) . . ?
O7 C24 C25 120.4(2) . . ?
C23 C24 C25 121.2(2) . . ?
C24 C25 C26 118.2(2) . . ?
C24 C25 C53 121.1(3) . . ?
C26 C25 C53 120.6(2) . . ?
O8 C26 C25 119.2(2) . . ?
O8 C26 C27 119.0(2) . . ?
C27 C26 C25 121.7(2) . . ?
C22 C27 C26 117.3(2) . . ?
C22 C27 C28 120.2(2) . . ?
C26 C27 C28 122.4(2) . . ?
C2 C28 H28A 108.6 . . ?
C2 C28 H28B 108.6 . . ?
C27 C28 C2 114.46(16) . . ?
C27 C28 H28A 108.6 . . ?
C27 C28 H28B 108.6 . . ?
H28A C28 H28B 107.6 . . ?
O1 C29 H29A 109.6 . . ?
O1 C29 H29B 109.6 . . ?
O1 C29 C30 110.5(3) . . ?
H29A C29 H29B 108.1 . . ?
C30 C29 H29A 109.6 . . ?
C30 C29 H29B 109.6 . . ?
C29 C30 H30A 109.0 . . ?
C29 C30 H30B 109.0 . . ?
H30A C30 H30B 107.8 . . ?
C31 C30 C29 112.8(5) . . ?
C31 C30 H30A 109.0 . . ?
C31 C30 H30B 109.0 . . ?
C30 C31 H31A 109.5 . . ?
C30 C31 H31B 109.5 . . ?
C30 C31 H31C 109.5 . . ?
H31A C31 H31B 109.5 . . ?
H31A C31 H31C 109.5 . . ?
H31B C31 H31C 109.5 . . ?
C4 C32 H32A 109.5 . . ?
C4 C32 H32B 109.5 . . ?
C4 C32 H32C 109.5 . . ?
H32A C32 H32B 109.5 . . ?
H32A C32 H32C 109.5 . . ?
H32B C32 H32C 109.5 . . ?
O2 C33 H33A 110.8 . . ?
O2 C33 H33B 110.8 . . ?
O2 C33 H33C 110.2 . . ?
O2 C33 H33D 110.2 . . ?
O2 C33 C34 104.9(5) . . ?
O2 C33 C34A 107.7(10) . . ?
H33A C33 H33B 108.8 . . ?
H33C C33 H33D 108.5 . . ?
C34 C33 H33A 110.8 . . ?
C34 C33 H33B 110.8 . . ?
C34A C33 H33C 110.2 . . ?
C34A C33 H33D 110.2 . . ?
C33 C34 H34A 109.3 . . ?
C33 C34 H34B 109.3 . . ?
H34A C34 H34B 108.0 . . ?
C35 C34 C33 111.6(9) . . ?
C35 C34 H34A 109.3 . . ?
C35 C34 H34B 109.3 . . ?
C33 C34A H34C 109.5 . . ?
C33 C34A H34D 109.5 . . ?
H34C C34A H34D 108.0 . . ?
C35A C34A C33 110.9(14) . . ?
C35A C34A H34C 109.5 . . ?
C35A C34A H34D 109.5 . . ?
C34 C35 H35A 109.5 . . ?
C34 C35 H35B 109.5 . . ?
C34 C35 H35C 109.5 . . ?
H35A C35 H35B 109.5 . . ?
H35A C35 H35C 109.5 . . ?
H35B C35 H35C 109.5 . . ?
C34A C35A H35D 109.5 . . ?
C34A C35A H35E 109.5 . . ?
C34A C35A H35F 109.5 . . ?
H35D C35A H35E 109.5 . . ?
H35D C35A H35F 109.5 . . ?
H35E C35A H35F 109.5 . . ?
O3 C36 H36A 109.4 . . ?
O3 C36 H36B 109.4 . . ?
O3 C36 H36C 110.2 . . ?
O3 C36 H36D 110.2 . . ?
O3 C36 C37 111.1(3) . . ?
O3 C36 C37A 107.5(4) . . ?
H36A C36 H36B 108.0 . . ?
H36C C36 H36D 108.5 . . ?
C37 C36 H36A 109.4 . . ?
C37 C36 H36B 109.4 . . ?
C37A C36 H36C 110.2 . . ?
C37A C36 H36D 110.2 . . ?
C36 C37 H37A 109.4 . . ?
C36 C37 H37B 109.4 . . ?
H37A C37 H37B 108.0 . . ?
C38 C37 C36 111.3(7) . . ?
C38 C37 H37A 109.4 . . ?
C38 C37 H37B 109.4 . . ?
C36 C37A H37C 110.9 . . ?
C36 C37A H37D 110.9 . . ?
H37C C37A H37D 108.9 . . ?
C38A C37A C36 104.5(9) . . ?
C38A C37A H37C 110.9 . . ?
C38A C37A H37D 110.9 . . ?
C37 C38 H38A 109.5 . . ?
C37 C38 H38B 109.5 . . ?
C37 C38 H38C 109.5 . . ?
H38A C38 H38B 109.5 . . ?
H38A C38 H38C 109.5 . . ?
H38B C38 H38C 109.5 . . ?
C37A C38A H38D 109.5 . . ?
C37A C38A H38E 109.5 . . ?
C37A C38A H38F 109.5 . . ?
H38D C38A H38E 109.5 . . ?
H38D C38A H38F 109.5 . . ?
H38E C38A H38F 109.5 . . ?
C11 C39 H39A 109.5 . . ?
C11 C39 H39B 109.5 . . ?
C11 C39 H39C 109.5 . . ?
H39A C39 H39B 109.5 . . ?
H39A C39 H39C 109.5 . . ?
H39B C39 H39C 109.5 . . ?
O4 C40 H40A 108.8 . . ?
O4 C40 H40B 108.8 . . ?
O4 C40 C41 113.6(12) . . ?
H40A C40 H40B 107.7 . . ?
C41 C40 H40A 108.8 . . ?
C41 C40 H40B 108.8 . . ?
O4 C40A H40C 110.5 . . ?
O4 C40A H40D 110.5 . . ?
O4 C40A C41A 106.1(14) . . ?
H40C C40A H40D 108.7 . . ?
C41A C40A H40C 110.5 . . ?
C41A C40A H40D 110.5 . . ?
C40 C41 H41A 109.2 . . ?
C40 C41 H41B 109.2 . . ?
C40 C41 C42 112.1(10) . . ?
H41A C41 H41B 107.9 . . ?
C42 C41 H41A 109.2 . . ?
C42 C41 H41B 109.2 . . ?
C40A C41A H41C 108.9 . . ?
C40A C41A H41D 108.9 . . ?
H41C C41A H41D 107.7 . . ?
C42A C41A C40A 113.5(9) . . ?
C42A C41A H41C 108.9 . . ?
C42A C41A H41D 108.9 . . ?
C41 C42 H42A 109.5 . . ?
C41 C42 H42B 109.5 . . ?
C41 C42 H42C 109.5 . . ?
H42A C42 H42B 109.5 . . ?
H42A C42 H42C 109.5 . . ?
H42B C42 H42C 109.5 . . ?
C41A C42A H42D 109.5 . . ?
C41A C42A H42E 109.5 . . ?
C41A C42A H42F 109.5 . . ?
H42D C42A H42E 109.5 . . ?
H42D C42A H42F 109.5 . . ?
H42E C42A H42F 109.5 . . ?
O5 C43 H43A 110.0 . . ?
O5 C43 H43B 110.0 . . ?
O5 C43 C44 108.3(2) . . ?
H43A C43 H43B 108.4 . . ?
C44 C43 H43A 110.0 . . ?
C44 C43 H43B 110.0 . . ?
C43 C44 H44A 108.9 . . ?
C43 C44 H44B 108.9 . . ?
H44A C44 H44B 107.7 . . ?
C45 C44 C43 113.3(3) . . ?
C45 C44 H44A 108.9 . . ?
C45 C44 H44B 108.9 . . ?
C44 C45 H45A 109.5 . . ?
C44 C45 H45B 109.5 . . ?
C44 C45 H45C 109.5 . . ?
H45A C45 H45B 109.5 . . ?
H45A C45 H45C 109.5 . . ?
H45B C45 H45C 109.5 . . ?
C18 C46 H46A 109.5 . . ?
C18 C46 H46B 109.5 . . ?
C18 C46 H46C 109.5 . . ?
H46A C46 H46B 109.5 . . ?
H46A C46 H46C 109.5 . . ?
H46B C46 H46C 109.5 . . ?
O6 C47 H47A 110.1 . . ?
O6 C47 H47B 110.1 . . ?
O6 C47 C48 107.8(3) . . ?
H47A C47 H47B 108.5 . . ?
C48 C47 H47A 110.1 . . ?
C48 C47 H47B 110.1 . . ?
C47 C48 H48A 109.3 . . ?
C47 C48 H48B 109.3 . . ?
H48A C48 H48B 107.9 . . ?
C49 C48 C47 111.7(5) . . ?
C49 C48 H48A 109.3 . . ?
C49 C48 H48B 109.3 . . ?
C48 C49 H49A 109.5 . . ?
C48 C49 H49B 109.5 . . ?
C48 C49 H49C 109.5 . . ?
H49A C49 H49B 109.5 . . ?
H49A C49 H49C 109.5 . . ?
H49B C49 H49C 109.5 . . ?
O7 C50 H50A 109.8 . . ?
O7 C50 H50B 109.8 . . ?
O7 C50 H50C 110.7 . . ?
O7 C50 H50D 110.7 . . ?
O7 C50 C51 109.6(3) . . ?
H50A C50 H50B 108.2 . . ?
H50C C50 H50D 108.8 . . ?
C51 C50 H50A 109.8 . . ?
C51 C50 H50B 109.8 . . ?
C51A C50 O7 105.2(8) . . ?
C51A C50 H50C 110.7 . . ?
C51A C50 H50D 110.7 . . ?
C50 C51 H51A 108.5 . . ?
C50 C51 H51B 108.5 . . ?
H51A C51 H51B 107.5 . . ?
C52 C51 C50 115.0(6) . . ?
C52 C51 H51A 108.5 . . ?
C52 C51 H51B 108.5 . . ?
C50 C51A H51C 110.6 . . ?
C50 C51A H51D 110.6 . . ?
C50 C51A C52A 105.6(15) . . ?
H51C C51A H51D 108.7 . . ?
C52A C51A H51C 110.6 . . ?
C52A C51A H51D 110.6 . . ?
C51 C52 H52A 109.5 . . ?
C51 C52 H52B 109.5 . . ?
C51 C52 H52C 109.5 . . ?
H52A C52 H52B 109.5 . . ?
H52A C52 H52C 109.5 . . ?
H52B C52 H52C 109.5 . . ?
C51A C52A H52D 109.5 . . ?
C51A C52A H52E 109.5 . . ?
C51A C52A H52F 109.5 . . ?
H52D C52A H52E 109.5 . . ?
H52D C52A H52F 109.5 . . ?
H52E C52A H52F 109.5 . . ?
C25 C53 H53A 109.5 . . ?
C25 C53 H53B 109.5 . . ?
C25 C53 H53C 109.5 . . ?
H53A C53 H53B 109.5 . . ?
H53A C53 H53C 109.5 . . ?
H53B C53 H53C 109.5 . . ?
O8 C54 H54A 110.2 . . ?
O8 C54 H54B 110.2 . . ?
O8 C54 C55 107.4(3) . . ?
H54A C54 H54B 108.5 . . ?
C55 C54 H54A 110.2 . . ?
C55 C54 H54B 110.2 . . ?
O8 C54A H54C 109.1 . . ?
O8 C54A H54D 109.1 . . ?
H54C C54A H54D 107.8 . . ?
C55A C54A O8 112.6(7) . . ?
C55A C54A H54C 109.1 . . ?
C55A C54A H54D 109.1 . . ?
C54 C55 H55A 108.8 . . ?
C54 C55 H55B 108.8 . . ?
H55A C55 H55B 107.7 . . ?
C56 C55 C54 113.7(5) . . ?
C56 C55 H55A 108.8 . . ?
C56 C55 H55B 108.8 . . ?
C54A C55A H55C 108.6 . . ?
C54A C55A H55D 108.6 . . ?
H55C C55A H55D 107.5 . . ?
C56A C55A C54A 114.8(12) . . ?
C56A C55A H55C 108.6 . . ?
C56A C55A H55D 108.6 . . ?
C55 C56 H56A 109.5 . . ?
C55 C56 H56B 109.5 . . ?
C55 C56 H56C 109.5 . . ?
H56A C56 H56B 109.5 . . ?
H56A C56 H56C 109.5 . . ?
H56B C56 H56C 109.5 . . ?
C55A C56A H56D 109.5 . . ?
C55A C56A H56E 109.5 . . ?
C55A C56A H56F 109.5 . . ?
H56D C56A H56E 109.5 . . ?
H56D C56A H56F 109.5 . . ?
H56E C56A H56F 109.5 . . ?

loop_
_geom_bond_atom_site_label_1
_geom_bond_atom_site_label_2
_geom_bond_distance
_geom_bond_site_symmetry_2
_geom_bond_publ_flag
O1 C3 1.404(2) . ?
O1 C29 1.424(4) . ?
O2 C5 1.388(3) . ?
O2 C33 1.362(4) . ?
O3 C10 1.382(3) . ?
O3 C36 1.459(3) . ?
O4 C12 1.385(2) . ?
O4 C40 1.41(2) . ?
O4 C40A 1.53(2) . ?
O5 C17 1.391(2) . ?
O5 C43 1.432(3) . ?
O6 C19 1.392(2) . ?
O6 C47 1.426(3) . ?
O7 C24 1.380(3) . ?
O7 C50 1.447(3) . ?
O8 C26 1.385(2) . ?
O8 C54 1.457(3) . ?
O8 C54A 1.562(8) . ?
C1 H1 0.9400 . ?
C1 C2 1.385(3) . ?
C1 C6 1.383(3) . ?
C2 C3 1.371(3) . ?
C2 C28 1.518(3) . ?
C3 C4 1.386(3) . ?
C4 C5 1.398(3) . ?
C4 C32 1.508(4) . ?
C5 C6 1.380(3) . ?
C6 C7 1.519(3) . ?
C7 H7A 0.9800 . ?
C7 H7B 0.9800 . ?
C7 C9 1.507(3) . ?
C8 H8 0.9400 . ?
C8 C9 1.380(3) . ?
C8 C13 1.383(3) . ?
C9 C10 1.388(4) . ?
C10 C11 1.399(3) . ?
C11 C12 1.388(3) . ?
C11 C39 1.516(4) . ?
C12 C13 1.387(3) . ?
C13 C14 1.504(3) . ?
C14 H14A 0.9800 . ?
C14 H14B 0.9800 . ?
C14 C16 1.514(3) . ?
C15 H15 0.9400 . ?
C15 C16 1.386(3) . ?
C15 C20 1.388(3) . ?
C16 C17 1.389(3) . ?
C17 C18 1.387(3) . ?
C18 C19 1.396(3) . ?
C18 C46 1.513(4) . ?
C19 C20 1.377(3) . ?
C20 C21 1.526(3) . ?
C21 H21A 0.9800 . ?
C21 H21B 0.9800 . ?
C21 C23 1.508(3) . ?
C22 H22 0.9400 . ?
C22 C23 1.381(3) . ?
C22 C27 1.380(3) . ?
C23 C24 1.387(3) . ?
C24 C25 1.395(3) . ?
C25 C26 1.397(3) . ?
C25 C53 1.504(4) . ?
C26 C27 1.396(3) . ?
C27 C28 1.499(3) . ?
C28 H28A 0.9800 . ?
C28 H28B 0.9800 . ?
C29 H29A 0.9800 . ?
C29 H29B 0.9800 . ?
C29 C30 1.465(5) . ?
C30 H30A 0.9800 . ?
C30 H30B 0.9800 . ?
C30 C31 1.424(8) . ?
C31 H31A 0.9700 . ?
C31 H31B 0.9700 . ?
C31 H31C 0.9700 . ?
C32 H32A 0.9700 . ?
C32 H32B 0.9700 . ?
C32 H32C 0.9700 . ?
C33 H33A 0.9800 . ?
C33 H33B 0.9800 . ?
C33 H33C 0.9800 . ?
C33 H33D 0.9800 . ?
C33 C34 1.573(10) . ?
C33 C34A 1.64(2) . ?
C34 H34A 0.9800 . ?
C34 H34B 0.9800 . ?
C34 C35 1.400(18) . ?
C34A H34C 0.9800 . ?
C34A H34D 0.9800 . ?
C34A C35A 1.55(4) . ?
C35 H35A 0.9700 . ?
C35 H35B 0.9700 . ?
C35 H35C 0.9700 . ?
C35A H35D 0.9700 . ?
C35A H35E 0.9700 . ?
C35A H35F 0.9700 . ?
C36 H36A 0.9800 . ?
C36 H36B 0.9800 . ?
C36 H36C 0.9800 . ?
C36 H36D 0.9800 . ?
C36 C37 1.523(7) . ?
C36 C37A 1.575(10) . ?
C37 H37A 0.9800 . ?
C37 H37B 0.9800 . ?
C37 C38 1.466(12) . ?
C37A H37C 0.9800 . ?
C37A H37D 0.9800 . ?
C37A C38A 1.46(2) . ?
C38 H38A 0.9700 . ?
C38 H38B 0.9700 . ?
C38 H38C 0.9700 . ?
C38A H38D 0.9700 . ?
C38A H38E 0.9700 . ?
C38A H38F 0.9700 . ?
C39 H39A 0.9700 . ?
C39 H39B 0.9700 . ?
C39 H39C 0.9700 . ?
C40 H40A 0.9800 . ?
C40 H40B 0.9800 . ?
C40 C41 1.46(2) . ?
C40A H40C 0.9800 . ?
C40A H40D 0.9800 . ?
C40A C41A 1.54(3) . ?
C41 H41A 0.9800 . ?
C41 H41B 0.9800 . ?
C41 C42 1.513(11) . ?
C41A H41C 0.9800 . ?
C41A H41D 0.9800 . ?
C41A C42A 1.451(14) . ?
C42 H42A 0.9700 . ?
C42 H42B 0.9700 . ?
C42 H42C 0.9700 . ?
C42A H42D 0.9700 . ?
C42A H42E 0.9700 . ?
C42A H42F 0.9700 . ?
C43 H43A 0.9800 . ?
C43 H43B 0.9800 . ?
C43 C44 1.496(3) . ?
C44 H44A 0.9800 . ?
C44 H44B 0.9800 . ?
C44 C45 1.480(5) . ?
C45 H45A 0.9700 . ?
C45 H45B 0.9700 . ?
C45 H45C 0.9700 . ?
C46 H46A 0.9700 . ?
C46 H46B 0.9700 . ?
C46 H46C 0.9700 . ?
C47 H47A 0.9800 . ?
C47 H47B 0.9800 . ?
C47 C48 1.508(4) . ?
C48 H48A 0.9800 . ?
C48 H48B 0.9800 . ?
C48 C49 1.387(7) . ?
C49 H49A 0.9700 . ?
C49 H49B 0.9700 . ?
C49 H49C 0.9700 . ?
C50 H50A 0.9800 . ?
C50 H50B 0.9800 . ?
C50 H50C 0.9800 . ?
C50 H50D 0.9800 . ?
C50 C51 1.538(7) . ?
C50 C51A 1.44(2) . ?
C51 H51A 0.9800 . ?
C51 H51B 0.9800 . ?
C51 C52 1.403(11) . ?
C51A H51C 0.9800 . ?
C51A H51D 0.9800 . ?
C51A C52A 1.51(3) . ?
C52 H52A 0.9700 . ?
C52 H52B 0.9700 . ?
C52 H52C 0.9700 . ?
C52A H52D 0.9700 . ?
C52A H52E 0.9700 . ?
C52A H52F 0.9700 . ?
C53 H53A 0.9700 . ?
C53 H53B 0.9700 . ?
C53 H53C 0.9700 . ?
C54 H54A 0.9800 . ?
C54 H54B 0.9800 . ?
C54 C55 1.498(5) . ?
C54A H54C 0.9800 . ?
C54A H54D 0.9800 . ?
C54A C55A 1.509(13) . ?
C55 H55A 0.9800 . ?
C55 H55B 0.9800 . ?
C55 C56 1.478(9) . ?
C55A H55C 0.9800 . ?
C55A H55D 0.9800 . ?
C55A C56A 1.477(16) . ?
C56 H56A 0.9700 . ?
C56 H56B 0.9700 . ?
C56 H56C 0.9700 . ?
C56A H56D 0.9700 . ?
C56A H56E 0.9700 . ?
C56A H56F 0.9700 . ?

loop_
_geom_torsion_atom_site_label_1
_geom_torsion_atom_site_label_2
_geom_torsion_atom_site_label_3
_geom_torsion_atom_site_label_4
_geom_torsion
_geom_torsion_site_symmetry_1
_geom_torsion_site_symmetry_2
_geom_torsion_site_symmetry_3
_geom_torsion_site_symmetry_4
_geom_torsion_publ_flag
O1 C3 C4 C5 -177.3(2) . . . . ?
O1 C3 C4 C32 -1.1(4) . . . . ?
O1 C29 C30 C31 -172.8(5) . . . . ?
O2 C5 C6 C1 -169.3(2) . . . . ?
O2 C5 C6 C7 6.2(4) . . . . ?
O2 C33 C34 C35 -62.1(11) . . . . ?
O2 C33 C34A C35A 59(2) . . . . ?
O3 C10 C11 C12 178.97(16) . . . . ?
O3 C10 C11 C39 -1.6(3) . . . . ?
O3 C36 C37 C38 64.8(9) . . . . ?
O3 C36 C37A C38A -71.4(9) . . . . ?
O4 C12 C13 C8 178.99(14) . . . . ?
O4 C12 C13 C14 0.9(2) . . . . ?
O4 C40 C41 C42 -64.5(12) . . . . ?
O4 C40A C41A C42A 59.6(19) . . . . ?
O5 C17 C18 C19 175.92(17) . . . . ?
O5 C17 C18 C46 -1.3(3) . . . . ?
O5 C43 C44 C45 62.1(4) . . . . ?
O6 C19 C20 C15 173.37(19) . . . . ?
O6 C19 C20 C21 -4.7(3) . . . . ?
O6 C47 C48 C49 -62.8(5) . . . . ?
O7 C24 C25 C26 -178.98(15) . . . . ?
O7 C24 C25 C53 -0.5(3) . . . . ?
O7 C50 C51 C52 74.0(6) . . . . ?
O7 C50 C51A C52A -81.1(15) . . . . ?
O8 C26 C27 C22 -179.66(14) . . . . ?
O8 C26 C27 C28 1.5(2) . . . . ?
O8 C54 C55 C56 -68.9(5) . . . . ?
O8 C54A C55A C56A 53.1(15) . . . . ?
C1 C2 C3 O1 176.1(2) . . . . ?
C1 C2 C3 C4 2.2(4) . . . . ?
C1 C2 C28 C27 25.9(3) . . . . ?
C1 C6 C7 C9 -14.9(4) . . . . ?
C2 C1 C6 C5 -2.8(4) . . . . ?
C2 C1 C6 C7 -178.2(3) . . . . ?
C2 C3 C4 C5 -3.4(4) . . . . ?
C2 C3 C4 C32 172.8(3) . . . . ?
C3 O1 C29 C30 -172.3(4) . . . . ?
C3 C2 C28 C27 -158.8(2) . . . . ?
C3 C4 C5 O2 172.2(2) . . . . ?
C3 C4 C5 C6 1.5(4) . . . . ?
C4 C5 C6 C1 1.5(4) . . . . ?
C4 C5 C6 C7 177.0(3) . . . . ?
C5 O2 C33 C34 -174.6(4) . . . . ?
C5 O2 C33 C34A 157.5(7) . . . . ?
C5 C6 C7 C9 169.9(2) . . . . ?
C6 C1 C2 C3 1.0(4) . . . . ?
C6 C1 C2 C28 176.4(2) . . . . ?
C6 C7 C9 C8 99.0(3) . . . . ?
C6 C7 C9 C10 -82.6(3) . . . . ?
C7 C9 C10 O3 3.3(3) . . . . ?
C7 C9 C10 C11 -173.77(17) . . . . ?
C8 C9 C10 O3 -178.25(16) . . . . ?
C8 C9 C10 C11 4.7(3) . . . . ?
C8 C13 C14 C16 -112.5(2) . . . . ?
C9 C8 C13 C12 -1.3(3) . . . . ?
C9 C8 C13 C14 176.83(16) . . . . ?
C9 C10 C11 C12 -3.9(3) . . . . ?
C9 C10 C11 C39 175.5(2) . . . . ?
C10 O3 C36 C37 171.8(4) . . . . ?
C10 O3 C36 C37A -145.6(4) . . . . ?
C10 C11 C12 O4 -176.45(15) . . . . ?
C10 C11 C12 C13 0.5(3) . . . . ?
C11 C12 C13 C8 2.1(3) . . . . ?
C11 C12 C13 C14 -176.05(16) . . . . ?
C12 O4 C40 C41 -174.9(8) . . . . ?
C12 O4 C40A C41A 161.8(10) . . . . ?
C12 C13 C14 C16 65.6(3) . . . . ?
C13 C8 C9 C7 176.44(16) . . . . ?
C13 C8 C9 C10 -2.0(3) . . . . ?
C13 C14 C16 C15 44.6(3) . . . . ?
C13 C14 C16 C17 -132.6(2) . . . . ?
C14 C16 C17 O5 -0.1(3) . . . . ?
C14 C16 C17 C18 175.1(2) . . . . ?
C15 C16 C17 O5 -177.34(17) . . . . ?
C15 C16 C17 C18 -2.1(3) . . . . ?
C15 C20 C21 C23 -38.8(3) . . . . ?
C16 C15 C20 C19 -1.1(3) . . . . ?
C16 C15 C20 C21 177.0(2) . . . . ?
C16 C17 C18 C19 0.7(3) . . . . ?
C16 C17 C18 C46 -176.6(2) . . . . ?
C17 O5 C43 C44 177.1(2) . . . . ?
C17 C18 C19 O6 -173.20(18) . . . . ?
C17 C18 C19 C20 0.6(3) . . . . ?
C18 C19 C20 C15 -0.4(3) . . . . ?
C18 C19 C20 C21 -178.5(2) . . . . ?
C19 O6 C47 C48 -172.5(3) . . . . ?
C19 C20 C21 C23 139.2(2) . . . . ?
C20 C15 C16 C14 -175.0(2) . . . . ?
C20 C15 C16 C17 2.3(3) . . . . ?
C20 C21 C23 C22 107.9(2) . . . . ?
C20 C21 C23 C24 -74.2(3) . . . . ?
C21 C23 C24 O7 1.8(3) . . . . ?
C21 C23 C24 C25 -174.50(16) . . . . ?
C22 C23 C24 O7 179.72(15) . . . . ?
C22 C23 C24 C25 3.5(3) . . . . ?
C22 C27 C28 C2 -106.8(2) . . . . ?
C23 C22 C27 C26 -2.1(3) . . . . ?
C23 C22 C27 C28 176.82(16) . . . . ?
C23 C24 C25 C26 -2.8(3) . . . . ?
C23 C24 C25 C53 175.7(2) . . . . ?
C24 O7 C50 C51 166.6(4) . . . . ?
C24 O7 C50 C51A -162.1(7) . . . . ?
C24 C25 C26 O8 -177.98(15) . . . . ?
C24 C25 C26 C27 -0.4(3) . . . . ?
C25 C26 C27 C22 2.8(3) . . . . ?
C25 C26 C27 C28 -176.12(16) . . . . ?
C26 O8 C54 C55 176.1(3) . . . . ?
C26 O8 C54A C55A 156.6(9) . . . . ?
C26 C27 C28 C2 72.0(3) . . . . ?
C27 C22 C23 C21 177.02(16) . . . . ?
C27 C22 C23 C24 -1.0(3) . . . . ?
C28 C2 C3 O1 0.7(3) . . . . ?
C28 C2 C3 C4 -173.2(2) . . . . ?
C29 O1 C3 C2 101.9(3) . . . . ?
C29 O1 C3 C4 -84.0(3) . . . . ?
C32 C4 C5 O2 -4.1(4) . . . . ?
C32 C4 C5 C6 -174.7(3) . . . . ?
C33 O2 C5 C4 87.9(3) . . . . ?
C33 O2 C5 C6 -101.0(3) . . . . ?
C36 O3 C10 C9 102.2(3) . . . . ?
C36 O3 C10 C11 -80.7(3) . . . . ?
C39 C11 C12 O4 4.1(3) . . . . ?
C39 C11 C12 C13 -178.99(19) . . . . ?
C40 O4 C12 C11 -102.6(8) . . . . ?
C40 O4 C12 C13 80.4(8) . . . . ?
C40A O4 C12 C11 -83.5(11) . . . . ?
C40A O4 C12 C13 99.5(11) . . . . ?
C43 O5 C17 C16 -89.3(3) . . . . ?
C43 O5 C17 C18 95.2(3) . . . . ?
C46 C18 C19 O6 4.1(3) . . . . ?
C46 C18 C19 C20 177.9(2) . . . . ?
C47 O6 C19 C18 -98.1(3) . . . . ?
C47 O6 C19 C20 87.9(3) . . . . ?
C50 O7 C24 C23 101.2(3) . . . . ?
C50 O7 C24 C25 -82.5(3) . . . . ?
C53 C25 C26 O8 3.6(3) . . . . ?
C53 C25 C26 C27 -178.9(2) . . . . ?
C54 O8 C26 C25 -100.7(3) . . . . ?
C54 O8 C26 C27 81.7(3) . . . . ?
C54A O8 C26 C25 -66.5(5) . . . . ?
C54A O8 C26 C27 115.9(5) . . . . ?

loop_
_exptl_oxdiff_crystal_face_indexfrac_h
_exptl_oxdiff_crystal_face_indexfrac_k
_exptl_oxdiff_crystal_face_indexfrac_l
_exptl_oxdiff_crystal_face_x
_exptl_oxdiff_crystal_face_y
_exptl_oxdiff_crystal_face_z
3.0000 4.0000 -9.0000 -0.4369 -0.6219 0.5869
-7.0000 -3.0000 0.0000 0.4828 0.7280 0.4963
-2.0000 -1.0000 -8.0000 0.2220 -0.0853 0.9084
0.0000 -0.0000 10.0000 -0.0849 0.3653 -0.9543
4.0000 -8.0000 4.0000 0.7869 -0.3374 -0.4532
-6.0000 2.0000 7.0000 -0.1617 0.9115 -0.3424
-8.0000 -1.0000 4.0000 0.2436 0.9950 0.1324
7.0000 -2.0000 -6.0000 0.1327 -0.9820 0.1855
-6.0000 8.0000 -3.0000 -0.7542 0.5879 0.4809
-1.0000 7.0000 4.0000 -0.8037 0.3018 -0.4730
